data_7237582
loop_
_publ_author_name
'Ono, Toshikazu'
'Hisaeda, Yoshio'

_publ_section_title
;
 Flexible-color tuning and white-light emission in three-, four-, and
 five-component host/guest co-crystals by charge-transfer emissions as
 well as effective energy transfers
;
_journal_issue 10
_journal_name_full 'Journal of Materials Chemistry C'
_journal_page_first 2829
_journal_paper_doi 10.1039/C8TC06165C
_journal_volume 7
_journal_year 2019
_chemical_formula_moiety 'C60 H12 B2 F30 N4 O4, 2(C6 H4 F2)'
_chemical_formula_sum 'C72 H20 B2 F34 N4 O4'
_chemical_formula_weight 1672.54
_space_group_crystal_system monoclinic
_space_group_IT_number 14
_space_group_name_Hall '-P 2ybc'
_space_group_name_H-M_alt 'P 1 21/c 1'
_atom_sites_solution_hydrogens geom
_atom_sites_solution_primary direct
_atom_sites_solution_secondary difmap
_audit_update_record
;
2016-04-14 deposited with the CCDC.
2019-01-09 downloaded from the CCDC.
;
_cell_angle_alpha 90
_cell_angle_beta 100.891(3)
_cell_angle_gamma 90
_cell_formula_units_Z 4
_cell_length_a 19.909(4)
_cell_length_b 19.531(4)
_cell_length_c 16.642(3)
_cell_measurement_reflns_used 6032
_cell_measurement_temperature 100
_cell_measurement_theta_max 23.75
_cell_measurement_theta_min 2.33
_cell_volume 6355(2)
_computing_cell_refinement 'SAINT V7.68A (Bruker AXS, 2009)'
_computing_data_reduction 'SAINT V7.68A (Bruker AXS, 2009)'
_computing_structure_refinement 'SHELXL-2013 (Sheldrick, 2013)'
_computing_structure_solution 'SHELXS-97 (Sheldrick, 2008)'
_diffrn_ambient_temperature 100
_diffrn_measured_fraction_theta_full 0.997
_diffrn_measured_fraction_theta_max 0.997
_diffrn_measurement_device_type 'Bruker SMART APEX CCD'
_diffrn_measurement_method 'phi and omega scans'
_diffrn_radiation_monochromator graphite
_diffrn_radiation_type MoK\a
_diffrn_radiation_wavelength 0.71073
_diffrn_reflns_av_R_equivalents 0.1381
_diffrn_reflns_av_unetI/netI 0.0931
_diffrn_reflns_limit_h_max 22
_diffrn_reflns_limit_h_min -22
_diffrn_reflns_limit_k_max 22
_diffrn_reflns_limit_k_min -22
_diffrn_reflns_limit_l_max 19
_diffrn_reflns_limit_l_min -19
_diffrn_reflns_number 59977
_diffrn_reflns_theta_full 24.18
_diffrn_reflns_theta_max 24.18
_diffrn_reflns_theta_min 1.04
_diffrn_source_type 'fine focus sealed tube'
_exptl_absorpt_coefficient_mu 0.177
_exptl_absorpt_correction_T_max 0.98
_exptl_absorpt_correction_T_min 0.90
_exptl_absorpt_correction_type multi-scan
_exptl_absorpt_process_details 'SADABS V2008/1 (Bruker AXS)'
_exptl_crystal_colour colorless
_exptl_crystal_density_diffrn 1.748
_exptl_crystal_density_method 'not measured'
_exptl_crystal_description block
_exptl_crystal_F_000 3312
_exptl_crystal_size_max 0.610
_exptl_crystal_size_mid 0.160
_exptl_crystal_size_min 0.130
_refine_diff_density_max 0.272
_refine_diff_density_min -0.300
_refine_ls_extinction_method none
_refine_ls_goodness_of_fit_ref 0.992
_refine_ls_hydrogen_treatment constr
_refine_ls_matrix_type full
_refine_ls_number_parameters 1045
_refine_ls_number_reflns 10172
_refine_ls_number_restraints 0
_refine_ls_restrained_S_all 0.992
_refine_ls_R_factor_all 0.1261
_refine_ls_R_factor_gt 0.0500
_refine_ls_shift/su_max 0.001
_refine_ls_shift/su_mean 0.000
_refine_ls_structure_factor_coef Fsqd
_refine_ls_weighting_details 'w=1/[\s^2^(Fo^2^)+(0.0621P)^2^] where P=(Fo^2^+2Fc^2^)/3'
_refine_ls_weighting_scheme calc
_refine_ls_wR_factor_gt 0.1003
_refine_ls_wR_factor_ref 0.1353
_reflns_number_gt 5589
_reflns_number_total 10172
_reflns_threshold_expression 'I > 2\s(I)'
_cod_data_source_file c8tc06165c2.cif
_cod_data_source_block I_CCDC1
_cod_original_cell_volume 6355.(2)
_cod_database_code 7237582

loop_
_space_group_symop_operation_xyz
'x, y, z'
'-x, y+1/2, -z+1/2'
'-x, -y, -z'
'x, -y-1/2, z-1/2'

loop_
_atom_site_type_symbol
_atom_site_label
_atom_site_fract_x
_atom_site_fract_y
_atom_site_fract_z
_atom_site_U_iso_or_equiv
_atom_site_adp_type
_atom_site_calc_flag
_atom_site_refinement_flags_adp
_atom_site_refinement_flags_posn
_atom_site_occupancy
B B1 0.4165(2) 0.3024(2) 0.8494(3) 0.0237(11) Uani d . . 1
B B2 1.1051(2) 0.6555(2) 0.6661(3) 0.0225(11) Uani d . . 1
C C1 0.6455(2) 0.5105(2) 0.8828(2) 0.0249(10) Uani d . . 1
C C2 0.7031(2) 0.52875(19) 0.8423(2) 0.0216(10) Uani d . . 1
C C3 0.7245(2) 0.5957(2) 0.8438(2) 0.0246(10) Uani d . . 1
H H3 0.7037 0.6291 0.8727 0.029 Uiso calc U R 1
C C4 0.7770(2) 0.6148(2) 0.8028(2) 0.0262(10) Uani d . . 1
H H4 0.7926 0.6609 0.8054 0.031 Uiso calc U R 1
C C5 0.8060(2) 0.56751(19) 0.7590(2) 0.0209(10) Uani d . . 1
C C6 0.8587(2) 0.5899(2) 0.7126(2) 0.0233(10) Uani d . . 1
C C7 0.8677(2) 0.4681(2) 0.6649(2) 0.0243(10) Uani d . . 1
C C8 0.8142(2) 0.44774(19) 0.7117(2) 0.0215(10) Uani d . . 1
C C9 0.7930(2) 0.3815(2) 0.7114(2) 0.0254(10) Uani d . . 1
H H9 0.8135 0.3483 0.682 0.031 Uiso calc U R 1
C C10 0.7416(2) 0.3613(2) 0.7533(3) 0.0270(10) Uani d . . 1
H H10 0.7274 0.3148 0.7522 0.032 Uiso calc U R 1
C C11 0.7116(2) 0.4096(2) 0.7964(2) 0.0229(10) Uani d . . 1
C C12 0.6567(2) 0.3876(2) 0.8398(3) 0.0255(10) Uani d . . 1
C C13 0.7331(2) 0.4782(2) 0.7991(2) 0.0223(10) Uani d . . 1
C C14 0.7851(2) 0.49852(19) 0.7562(2) 0.0209(10) Uani d . . 1
C C15 0.5170(2) 0.3841(2) 0.8727(3) 0.0252(10) Uani d . . 1
H H15 0.5149 0.3789 0.8155 0.03 Uiso calc U R 1
C C16 0.5703(2) 0.42079(19) 0.9180(3) 0.0224(10) Uani d . . 1
C C17 0.5706(2) 0.4334(2) 1.0003(3) 0.0254(10) Uani d . . 1
H H17 0.6061 0.4594 1.0326 0.03 Uiso calc U R 1
C C18 0.5183(2) 0.40731(19) 1.0333(2) 0.0220(10) Uani d . . 1
H H18 0.5158 0.4174 1.0885 0.026 Uiso calc U R 1
C C19 0.4689(2) 0.36635(19) 0.9873(3) 0.0232(10) Uani d . . 1
H H19 0.4351 0.3456 1.0127 0.028 Uiso calc U R 1
C C20 0.9939(2) 0.58878(19) 0.6568(3) 0.0240(10) Uani d . . 1
H H20 1.0037 0.5915 0.7148 0.029 Uiso calc U R 1
C C21 0.9334(2) 0.56008(19) 0.6184(2) 0.0195(9) Uani d . . 1
C C22 0.9184(2) 0.55461(19) 0.5345(2) 0.0243(10) Uani d . . 1
H H22 0.8767 0.5349 0.5073 0.029 Uiso calc U R 1
C C23 0.9665(2) 0.57900(19) 0.4912(3) 0.0241(10) Uani d . . 1
H H23 0.9582 0.5757 0.4332 0.029 Uiso calc U R 1
C C24 1.0262(2) 0.60794(19) 0.5323(2) 0.0227(10) Uani d . . 1
H H24 1.0585 0.6247 0.5018 0.027 Uiso calc U R 1
C C1A 0.3644(2) 0.2617(2) 0.8998(2) 0.0242(10) Uani d . . 1
C C2A 0.3524(2) 0.1916(2) 0.8967(3) 0.0286(11) Uani d . . 1
C C3A 0.2967(2) 0.1605(2) 0.9192(3) 0.0311(11) Uani d . . 1
C C4A 0.2485(2) 0.1998(2) 0.9475(3) 0.0341(12) Uani d . . 1
C C5A 0.2577(2) 0.2689(2) 0.9539(3) 0.0308(11) Uani d . . 1
C C6A 0.3143(2) 0.2976(2) 0.9303(2) 0.0261(10) Uani d . . 1
C C7A 0.4716(2) 0.2535(2) 0.8155(3) 0.0253(10) Uani d . . 1
C C8A 0.4841(2) 0.2510(2) 0.7369(3) 0.0280(11) Uani d . . 1
C C9A 0.5385(3) 0.2157(2) 0.7147(3) 0.0371(12) Uani d . . 1
C C10A 0.5819(2) 0.1797(2) 0.7722(3) 0.0360(12) Uani d . . 1
C C11A 0.5727(2) 0.1797(2) 0.8517(3) 0.0326(11) Uani d . . 1
C C12A 0.5191(2) 0.2169(2) 0.8717(3) 0.0289(11) Uani d . . 1
C C13A 0.3641(2) 0.3441(2) 0.7791(2) 0.0240(10) Uani d . . 1
C C14A 0.3171(2) 0.3055(2) 0.7259(3) 0.0277(10) Uani d . . 1
C C15A 0.2627(2) 0.3318(2) 0.6715(3) 0.0324(11) Uani d . . 1
C C16A 0.2554(2) 0.4017(2) 0.6644(3) 0.0318(11) Uani d . . 1
C C17A 0.3020(2) 0.4430(2) 0.7132(2) 0.0258(10) Uani d . . 1
C C18A 0.3533(2) 0.4139(2) 0.7701(2) 0.0230(10) Uani d . . 1
C C1B 1.15173(19) 0.60598(19) 0.7345(2) 0.0190(9) Uani d . . 1
C C2B 1.2078(2) 0.63615(19) 0.7857(2) 0.0221(10) Uani d . . 1
C C3B 1.2496(2) 0.6025(2) 0.8486(2) 0.0226(10) Uani d . . 1
C C4B 1.2361(2) 0.5351(2) 0.8634(2) 0.0225(10) Uani d . . 1
C C5B 1.1839(2) 0.50176(19) 0.8133(2) 0.0238(10) Uani d . . 1
C C6B 1.1444(2) 0.5369(2) 0.7494(2) 0.0230(10) Uani d . . 1
C C7B 1.1544(2) 0.68063(19) 0.6028(2) 0.0210(10) Uani d . . 1
C C8B 1.1722(2) 0.7472(2) 0.5859(2) 0.0249(10) Uani d . . 1
C C9B 1.2174(2) 0.7632(2) 0.5355(3) 0.0310(11) Uani d . . 1
C C10B 1.2484(2) 0.7113(2) 0.4993(3) 0.0301(11) Uani d . . 1
C C11B 1.2332(2) 0.6448(2) 0.5135(3) 0.0255(10) Uani d . . 1
C C12B 1.1877(2) 0.63106(19) 0.5640(2) 0.0226(10) Uani d . . 1
C C13B 1.0648(2) 0.71674(19) 0.7073(2) 0.0223(10) Uani d . . 1
C C14B 1.0649(2) 0.7267(2) 0.7894(2) 0.0238(10) Uani d . . 1
C C15B 1.0222(2) 0.7732(2) 0.8189(2) 0.0279(11) Uani d . . 1
C C16B 0.9768(2) 0.8115(2) 0.7654(3) 0.0342(12) Uani d . . 1
C C17B 0.9743(2) 0.8038(2) 0.6827(3) 0.0322(11) Uani d . . 1
C C18B 1.0180(2) 0.7576(2) 0.6563(2) 0.0237(10) Uani d . . 1
C C1S 0.5396(3) 0.5047(2) 0.3469(3) 0.0380(12) Uani d . . 1
H H1S 0.5744 0.4842 0.323 0.046 Uiso calc U R 1
C C2S 0.5540(3) 0.5528(3) 0.4077(3) 0.0495(14) Uani d . . 1
C C3S 0.5051(3) 0.5834(3) 0.4426(3) 0.0604(16) Uani d . . 1
H H3S 0.517 0.6173 0.4838 0.073 Uiso calc U R 1
C C4S 0.4381(3) 0.5641(3) 0.4167(3) 0.0570(15) Uani d . . 1
H H4S 0.4032 0.5845 0.4405 0.068 Uiso calc U R 1
C C5S 0.4213(3) 0.5154(3) 0.3565(3) 0.0498(14) Uani d . . 1
H H5S 0.3752 0.5014 0.339 0.06 Uiso calc U R 1
C C6S 0.4724(3) 0.4879(2) 0.3227(3) 0.0367(12) Uani d . . 1
C C7S 0.0724(2) 0.5311(2) 0.0932(3) 0.0372(12) Uani d . . 1
H H7S 0.074 0.5783 0.1074 0.045 Uiso calc U R 1
C C8S 0.0298(2) 0.4863(3) 0.1219(3) 0.0408(13) Uani d . . 1
C C9S 0.0255(3) 0.4182(3) 0.1017(3) 0.0477(14) Uani d . . 1
H H9S -0.0051 0.3885 0.1222 0.057 Uiso calc U R 1
C C10S 0.0678(3) 0.3943(2) 0.0499(3) 0.0457(14) Uani d . . 1
H H10S 0.0662 0.3473 0.0351 0.055 Uiso calc U R 1
C C11S 0.1113(2) 0.4370(2) 0.0203(3) 0.0405(12) Uani d . . 1
H H11S 0.1398 0.4204 -0.0151 0.049 Uiso calc U R 1
C C12S 0.1128(2) 0.5038(2) 0.0426(3) 0.0365(12) Uani d . . 1
F F2A 0.39473(12) 0.14854(11) 0.86687(15) 0.0360(6) Uani d . . 1
F F3A 0.28703(13) 0.09213(12) 0.91137(15) 0.0415(7) Uani d . . 1
F F4A 0.19274(13) 0.16973(13) 0.96674(15) 0.0486(7) Uani d . . 1
F F5A 0.21172(13) 0.30870(13) 0.98188(15) 0.0420(7) Uani d . . 1
F F6A 0.31791(12) 0.36734(11) 0.93356(14) 0.0305(6) Uani d . . 1
F F8A 0.44403(13) 0.28616(12) 0.67562(14) 0.0402(7) Uani d . . 1
F F9A 0.54829(15) 0.21838(13) 0.63707(17) 0.0515(8) Uani d . . 1
F F10A 0.63486(14) 0.14465(13) 0.75240(18) 0.0561(8) Uani d . . 1
F F11A 0.61604(13) 0.14490(13) 0.90981(17) 0.0458(7) Uani d . . 1
F F12A 0.51406(12) 0.21815(11) 0.95148(14) 0.0334(6) Uani d . . 1
F F14A 0.32280(12) 0.23622(11) 0.72767(14) 0.0339(6) Uani d . . 1
F F15A 0.21737(14) 0.28958(12) 0.62515(15) 0.0465(7) Uani d . . 1
F F16A 0.20373(13) 0.42897(12) 0.61068(15) 0.0465(7) Uani d . . 1
F F17A 0.29726(12) 0.51155(11) 0.70463(14) 0.0334(6) Uani d . . 1
F F18A 0.39456(11) 0.45922(11) 0.81901(13) 0.0284(6) Uani d . . 1
F F2B 1.22032(11) 0.70360(10) 0.77622(13) 0.0282(6) Uani d . . 1
F F3B 1.30242(11) 0.63468(11) 0.89592(13) 0.0274(6) Uani d . . 1
F F4B 1.27571(12) 0.50172(11) 0.92596(14) 0.0324(6) Uani d . . 1
F F5B 1.17301(12) 0.43475(11) 0.82519(14) 0.0340(6) Uani d . . 1
F F6B 1.09593(11) 0.49909(10) 0.69987(13) 0.0279(6) Uani d . . 1
F F8B 1.14500(12) 0.80110(11) 0.61987(14) 0.0325(6) Uani d . . 1
F F9B 1.23173(13) 0.82913(12) 0.52207(15) 0.0418(7) Uani d . . 1
F F10B 1.29297(13) 0.72624(12) 0.45043(15) 0.0431(7) Uani d . . 1
F F11B 1.26267(12) 0.59333(12) 0.47908(14) 0.0337(6) Uani d . . 1
F F12B 1.17368(11) 0.56400(10) 0.57538(13) 0.0267(6) Uani d . . 1
F F14B 1.10541(12) 0.69020(12) 0.84869(13) 0.0313(6) Uani d . . 1
F F15B 1.02487(13) 0.77883(12) 0.90001(14) 0.0409(7) Uani d . . 1
F F16B 0.93427(15) 0.85511(13) 0.79327(15) 0.0528(8) Uani d . . 1
F F17B 0.92910(14) 0.84000(13) 0.62930(15) 0.0499(8) Uani d . . 1
F F18B 1.01188(12) 0.75217(11) 0.57432(13) 0.0318(6) Uani d . . 1
F F2S 0.62049(16) 0.57112(19) 0.4332(2) 0.0832(11) Uani d . . 1
F F6S 0.45650(15) 0.44067(14) 0.26170(16) 0.0572(8) Uani d . . 1
F F8S -0.01007(15) 0.51152(17) 0.17352(17) 0.0665(9) Uani d . . 1
F F12S 0.15569(15) 0.54673(15) 0.01303(17) 0.0598(8) Uani d . . 1
N N1 1.04000(16) 0.61325(16) 0.61396(19) 0.0209(8) Uani d . . 1
N N2 0.88515(16) 0.53785(15) 0.66753(19) 0.0203(8) Uani d . . 1
N N3 0.62559(16) 0.44080(16) 0.8786(2) 0.0247(8) Uani d . . 1
N N4 0.46752(16) 0.35526(15) 0.9076(2) 0.0218(8) Uani d . . 1
O O1 0.61577(14) 0.55145(14) 0.91800(17) 0.0276(7) Uani d . . 1
O O2 0.87916(14) 0.64816(14) 0.71187(17) 0.0299(7) Uani d . . 1
O O3 0.89522(14) 0.42767(14) 0.62631(17) 0.0291(7) Uani d . . 1
O O4 0.63784(15) 0.32917(14) 0.84173(19) 0.0364(8) Uani d . . 1

loop_
_atom_site_aniso_label
_atom_site_aniso_U_11
_atom_site_aniso_U_22
_atom_site_aniso_U_33
_atom_site_aniso_U_12
_atom_site_aniso_U_13
_atom_site_aniso_U_23
B1 0.026(3) 0.018(3) 0.028(3) 0.000(2) 0.008(2) 0.000(2)
B2 0.026(3) 0.019(3) 0.024(3) 0.000(2) 0.007(2) -0.002(2)
C1 0.027(3) 0.022(2) 0.027(2) 0.001(2) 0.006(2) 0.003(2)
C2 0.024(2) 0.017(2) 0.024(2) 0.0019(19) 0.0050(19) -0.0014(19)
C3 0.026(3) 0.021(2) 0.028(2) 0.004(2) 0.007(2) -0.0029(19)
C4 0.035(3) 0.014(2) 0.032(3) -0.003(2) 0.012(2) -0.0003(19)
C5 0.020(2) 0.018(2) 0.024(2) 0.0053(19) 0.0037(19) 0.0038(19)
C6 0.026(3) 0.019(3) 0.025(2) 0.002(2) 0.005(2) 0.0010(19)
C7 0.025(3) 0.020(2) 0.028(2) 0.002(2) 0.004(2) 0.003(2)
C8 0.020(2) 0.016(2) 0.029(2) -0.0003(19) 0.008(2) -0.0006(19)
C9 0.031(3) 0.022(2) 0.025(2) 0.004(2) 0.012(2) -0.0015(19)
C10 0.030(3) 0.016(2) 0.038(3) -0.001(2) 0.012(2) -0.001(2)
C11 0.024(2) 0.018(2) 0.029(2) 0.0011(19) 0.009(2) 0.0035(19)
C12 0.028(3) 0.019(2) 0.033(3) 0.001(2) 0.013(2) -0.001(2)
C13 0.024(2) 0.018(2) 0.025(2) 0.0013(19) 0.0037(19) -0.0005(19)
C14 0.020(2) 0.021(2) 0.024(2) 0.0026(19) 0.0076(19) 0.0035(19)
C15 0.029(3) 0.019(2) 0.031(3) 0.004(2) 0.014(2) 0.003(2)
C16 0.020(2) 0.015(2) 0.033(3) 0.0011(19) 0.009(2) 0.0028(19)
C17 0.021(2) 0.022(2) 0.033(3) 0.0022(19) 0.004(2) 0.001(2)
C18 0.026(3) 0.019(2) 0.023(2) 0.006(2) 0.009(2) -0.0006(19)
C19 0.022(2) 0.017(2) 0.033(3) 0.002(2) 0.011(2) 0.005(2)
C20 0.033(3) 0.019(2) 0.022(2) 0.002(2) 0.011(2) 0.0049(19)
C21 0.023(2) 0.012(2) 0.026(2) 0.0042(18) 0.010(2) 0.0013(18)
C22 0.028(3) 0.015(2) 0.029(3) 0.0047(19) 0.002(2) -0.0016(19)
C23 0.027(3) 0.022(2) 0.023(2) 0.001(2) 0.005(2) -0.0019(19)
C24 0.029(3) 0.016(2) 0.025(3) 0.0050(19) 0.012(2) 0.0038(19)
C1A 0.028(3) 0.017(2) 0.027(2) 0.003(2) 0.004(2) 0.0026(19)
C2A 0.032(3) 0.024(3) 0.030(3) 0.003(2) 0.006(2) 0.001(2)
C3A 0.039(3) 0.022(3) 0.033(3) -0.010(2) 0.009(2) 0.003(2)
C4A 0.035(3) 0.041(3) 0.027(3) -0.021(3) 0.008(2) 0.000(2)
C5A 0.028(3) 0.038(3) 0.030(3) 0.000(2) 0.013(2) 0.000(2)
C6A 0.030(3) 0.020(2) 0.026(2) -0.003(2) 0.002(2) 0.002(2)
C7A 0.027(3) 0.014(2) 0.036(3) -0.0035(19) 0.010(2) 0.000(2)
C8A 0.037(3) 0.018(2) 0.032(3) 0.001(2) 0.013(2) 0.001(2)
C9A 0.053(3) 0.028(3) 0.036(3) -0.008(2) 0.022(3) -0.010(2)
C10A 0.037(3) 0.021(3) 0.056(3) 0.002(2) 0.023(3) -0.007(2)
C11A 0.031(3) 0.017(2) 0.049(3) 0.005(2) 0.007(2) 0.001(2)
C12A 0.032(3) 0.023(2) 0.033(3) 0.000(2) 0.009(2) 0.000(2)
C13A 0.026(3) 0.025(3) 0.024(2) -0.001(2) 0.011(2) -0.0032(19)
C14A 0.034(3) 0.018(2) 0.031(3) 0.000(2) 0.006(2) 0.002(2)
C15A 0.035(3) 0.030(3) 0.029(3) -0.008(2) -0.002(2) -0.003(2)
C16A 0.034(3) 0.029(3) 0.029(3) 0.005(2) -0.001(2) 0.008(2)
C17A 0.035(3) 0.015(2) 0.029(3) 0.002(2) 0.009(2) 0.002(2)
C18A 0.025(2) 0.019(2) 0.025(2) -0.004(2) 0.007(2) -0.0044(19)
C1B 0.019(2) 0.016(2) 0.023(2) 0.0021(18) 0.0067(19) -0.0049(18)
C2B 0.030(3) 0.015(2) 0.026(2) -0.002(2) 0.015(2) -0.0014(19)
C3B 0.023(2) 0.022(2) 0.023(2) -0.001(2) 0.006(2) -0.005(2)
C4B 0.023(2) 0.023(2) 0.022(2) 0.003(2) 0.0073(19) 0.006(2)
C5B 0.031(3) 0.013(2) 0.030(3) -0.003(2) 0.010(2) 0.0057(19)
C6B 0.021(2) 0.021(2) 0.028(2) -0.005(2) 0.008(2) -0.007(2)
C7B 0.023(2) 0.019(2) 0.019(2) 0.0018(19) 0.0001(18) -0.0003(19)
C8B 0.031(3) 0.018(2) 0.026(3) 0.000(2) 0.008(2) -0.0022(19)
C9B 0.048(3) 0.017(3) 0.031(3) -0.006(2) 0.013(2) 0.004(2)
C10B 0.032(3) 0.028(3) 0.034(3) 0.001(2) 0.015(2) 0.006(2)
C11B 0.028(3) 0.020(2) 0.031(3) 0.004(2) 0.012(2) -0.004(2)
C12B 0.031(3) 0.013(2) 0.024(2) -0.003(2) 0.007(2) 0.0022(19)
C13B 0.026(2) 0.017(2) 0.026(2) -0.0061(19) 0.0098(19) 0.0017(19)
C14B 0.028(3) 0.018(2) 0.025(3) -0.001(2) 0.006(2) 0.000(2)
C15B 0.041(3) 0.027(3) 0.018(2) 0.003(2) 0.011(2) -0.002(2)
C16B 0.045(3) 0.026(3) 0.035(3) 0.013(2) 0.017(2) -0.007(2)
C17B 0.038(3) 0.026(3) 0.033(3) 0.009(2) 0.006(2) 0.006(2)
C18B 0.031(3) 0.022(2) 0.019(2) -0.001(2) 0.004(2) -0.0009(19)
C1S 0.047(3) 0.033(3) 0.036(3) -0.006(2) 0.015(2) 0.001(2)
C2S 0.049(4) 0.056(4) 0.046(3) -0.013(3) 0.017(3) -0.009(3)
C3S 0.079(5) 0.051(4) 0.058(4) -0.009(3) 0.031(4) -0.019(3)
C4S 0.066(4) 0.052(4) 0.059(4) 0.018(3) 0.025(3) 0.001(3)
C5S 0.042(3) 0.057(4) 0.048(3) 0.005(3) 0.000(3) 0.009(3)
C6S 0.049(3) 0.030(3) 0.030(3) -0.004(3) 0.005(2) 0.001(2)
C7S 0.050(3) 0.026(3) 0.035(3) 0.010(2) 0.006(3) 0.001(2)
C8S 0.039(3) 0.058(4) 0.028(3) 0.007(3) 0.010(2) 0.007(3)
C9S 0.051(3) 0.052(4) 0.036(3) -0.021(3) -0.002(3) 0.015(3)
C10S 0.070(4) 0.030(3) 0.032(3) 0.001(3) -0.004(3) -0.001(2)
C11S 0.044(3) 0.037(3) 0.040(3) 0.004(3) 0.007(2) -0.001(2)
C12S 0.038(3) 0.038(3) 0.034(3) -0.006(2) 0.010(2) 0.006(2)
F2A 0.0401(16) 0.0196(13) 0.0496(17) 0.0000(12) 0.0120(13) -0.0006(12)
F3A 0.0582(18) 0.0233(15) 0.0428(16) -0.0133(13) 0.0090(14) 0.0014(12)
F4A 0.0503(18) 0.0523(18) 0.0484(17) -0.0246(15) 0.0229(14) -0.0071(14)
F5A 0.0367(16) 0.0453(17) 0.0486(17) -0.0042(13) 0.0198(13) -0.0054(13)
F6A 0.0334(15) 0.0210(14) 0.0398(15) 0.0005(11) 0.0139(12) -0.0003(11)
F8A 0.0571(18) 0.0381(15) 0.0274(14) 0.0061(14) 0.0133(13) 0.0032(12)
F9A 0.069(2) 0.0422(17) 0.0521(19) 0.0025(15) 0.0353(16) -0.0107(14)
F10A 0.0510(19) 0.0411(17) 0.086(2) 0.0132(15) 0.0379(17) -0.0069(15)
F11A 0.0361(16) 0.0348(16) 0.0655(19) 0.0104(13) 0.0071(14) 0.0031(14)
F12A 0.0369(15) 0.0294(14) 0.0333(15) 0.0067(12) 0.0053(12) 0.0034(12)
F14A 0.0440(16) 0.0153(13) 0.0398(15) -0.0011(11) 0.0013(12) -0.0014(11)
F15A 0.0553(19) 0.0290(15) 0.0455(17) -0.0093(13) -0.0149(14) 0.0012(13)
F16A 0.0518(18) 0.0315(15) 0.0478(17) 0.0036(13) -0.0118(14) 0.0036(13)
F17A 0.0425(16) 0.0189(14) 0.0388(15) 0.0029(11) 0.0076(12) 0.0031(11)
F18A 0.0318(14) 0.0186(13) 0.0345(14) -0.0026(11) 0.0055(11) -0.0018(11)
F2B 0.0344(15) 0.0160(13) 0.0336(14) -0.0055(11) 0.0046(11) 0.0009(11)
F3B 0.0259(14) 0.0238(13) 0.0315(14) -0.0021(11) 0.0027(11) -0.0027(11)
F4B 0.0320(15) 0.0270(14) 0.0358(14) 0.0022(11) 0.0004(12) 0.0083(11)
F5B 0.0366(15) 0.0163(13) 0.0477(16) -0.0021(11) 0.0045(12) 0.0079(11)
F6B 0.0294(14) 0.0177(13) 0.0353(14) -0.0030(11) 0.0028(11) -0.0002(11)
F8B 0.0446(16) 0.0183(13) 0.0391(15) -0.0013(12) 0.0197(12) -0.0001(11)
F9B 0.0557(18) 0.0200(14) 0.0568(18) -0.0025(12) 0.0289(14) 0.0066(12)
F10B 0.0506(18) 0.0385(16) 0.0497(17) -0.0001(13) 0.0336(14) 0.0084(13)
F11B 0.0358(15) 0.0299(14) 0.0401(15) 0.0056(12) 0.0192(12) -0.0022(12)
F12B 0.0330(14) 0.0165(13) 0.0327(14) -0.0005(11) 0.0118(11) 0.0004(10)
F14B 0.0374(15) 0.0320(14) 0.0247(14) 0.0086(12) 0.0063(11) -0.0005(11)
F15B 0.0590(18) 0.0389(15) 0.0266(15) 0.0135(13) 0.0128(13) -0.0045(12)
F16B 0.073(2) 0.0486(18) 0.0404(17) 0.0339(16) 0.0183(15) -0.0045(14)
F17B 0.065(2) 0.0486(17) 0.0354(16) 0.0329(15) 0.0074(14) 0.0031(13)
F18B 0.0440(16) 0.0284(14) 0.0235(14) 0.0112(12) 0.0081(11) 0.0014(11)
F2S 0.059(2) 0.117(3) 0.077(2) -0.042(2) 0.0207(18) -0.042(2)
F6S 0.073(2) 0.0491(18) 0.0460(18) -0.0132(16) 0.0028(15) -0.0101(15)
F8S 0.059(2) 0.096(2) 0.0517(19) 0.0189(18) 0.0272(16) 0.0131(18)
F12S 0.061(2) 0.058(2) 0.066(2) -0.0184(16) 0.0274(17) -0.0001(16)
N1 0.027(2) 0.0164(18) 0.020(2) 0.0029(16) 0.0065(16) 0.0023(15)
N2 0.024(2) 0.0160(19) 0.0237(19) 0.0018(15) 0.0108(16) 0.0000(15)
N3 0.024(2) 0.020(2) 0.034(2) 0.0003(16) 0.0137(17) -0.0006(16)
N4 0.025(2) 0.0151(18) 0.026(2) 0.0040(16) 0.0068(16) 0.0000(16)
O1 0.0290(17) 0.0197(16) 0.0381(18) 0.0013(14) 0.0166(14) -0.0034(14)
O2 0.0384(19) 0.0163(17) 0.0388(19) -0.0027(14) 0.0170(15) -0.0031(14)
O3 0.0310(18) 0.0189(16) 0.0420(19) 0.0005(14) 0.0187(15) -0.0059(14)
O4 0.037(2) 0.0174(17) 0.061(2) -0.0030(15) 0.0269(16) -0.0009(15)

loop_
_atom_type_symbol
_atom_type_description
_atom_type_scat_dispersion_real
_atom_type_scat_dispersion_imag
_atom_type_scat_source
C C 0.0033 0.0016 'International Tables Vol C Tables 4.2.6.8 and 6.1.1.4'
H H 0.0000 0.0000 'International Tables Vol C Tables 4.2.6.8 and 6.1.1.4'
N N 0.0061 0.0033 'International Tables Vol C Tables 4.2.6.8 and 6.1.1.4'
O O 0.0106 0.0060 'International Tables Vol C Tables 4.2.6.8 and 6.1.1.4'
B B 0.0013 0.0007 'International Tables Vol C Tables 4.2.6.8 and 6.1.1.4'
F F 0.0171 0.0103 'International Tables Vol C Tables 4.2.6.8 and 6.1.1.4'

loop_
_geom_angle_atom_site_label_1
_geom_angle_atom_site_label_2
_geom_angle_atom_site_label_3
_geom_angle
C13A B1 C7A 115.1(4)
C13A B1 N4 110.6(3)
C7A B1 N4 101.0(3)
C13A B1 C1A 103.1(3)
C7A B1 C1A 114.9(3)
N4 B1 C1A 112.5(3)
N1 B2 C1B 111.0(3)
N1 B2 C7B 108.6(3)
C1B B2 C7B 107.0(3)
N1 B2 C13B 100.8(3)
C1B B2 C13B 113.1(3)
C7B B2 C13B 116.3(3)
O1 C1 N3 120.1(4)
O1 C1 C2 123.5(4)
N3 C1 C2 116.3(4)
C3 C2 C13 120.9(4)
C3 C2 C1 119.0(4)
C13 C2 C1 120.0(4)
C2 C3 C4 120.0(4)
C2 C3 H3 120.0
C4 C3 H3 120.0
C5 C4 C3 120.5(4)
C5 C4 H4 119.8
C3 C4 H4 119.8
C4 C5 C14 120.7(4)
C4 C5 C6 119.2(4)
C14 C5 C6 120.0(4)
O2 C6 N2 120.5(4)
O2 C6 C5 123.8(4)
N2 C6 C5 115.6(3)
O3 C7 N2 120.9(4)
O3 C7 C8 122.9(4)
N2 C7 C8 116.2(4)
C9 C8 C14 120.5(4)
C9 C8 C7 120.3(4)
C14 C8 C7 119.2(3)
C8 C9 C10 121.5(4)
C8 C9 H9 119.3
C10 C9 H9 119.3
C11 C10 C9 119.6(4)
C11 C10 H10 120.2
C9 C10 H10 120.2
C10 C11 C13 120.4(4)
C10 C11 C12 119.0(4)
C13 C11 C12 120.6(4)
O4 C12 N3 121.0(4)
O4 C12 C11 123.4(4)
N3 C12 C11 115.6(3)
C11 C13 C2 121.7(4)
C11 C13 C14 119.8(4)
C2 C13 C14 118.5(4)
C5 C14 C13 119.4(4)
C5 C14 C8 122.4(4)
C13 C14 C8 118.2(3)
N4 C15 C16 121.8(4)
N4 C15 H15 119.1
C16 C15 H15 119.1
C15 C16 C17 119.4(4)
C15 C16 N3 117.9(4)
C17 C16 N3 122.7(4)
C18 C17 C16 117.9(4)
C18 C17 H17 121.0
C16 C17 H17 121.0
C17 C18 C19 120.7(4)
C17 C18 H18 119.7
C19 C18 H18 119.7
N4 C19 C18 121.5(4)
N4 C19 H19 119.3
C18 C19 H19 119.3
N1 C20 C21 121.6(4)
N1 C20 H20 119.2
C21 C20 H20 119.2
C20 C21 C22 120.4(4)
C20 C21 N2 118.7(3)
C22 C21 N2 120.9(4)
C21 C22 C23 117.5(4)
C21 C22 H22 121.2
C23 C22 H22 121.2
C24 C23 C22 120.0(4)
C24 C23 H23 120.0
C22 C23 H23 120.0
N1 C24 C23 121.9(4)
N1 C24 H24 119.0
C23 C24 H24 119.0
C2A C1A C6A 112.4(4)
C2A C1A B1 125.1(4)
C6A C1A B1 120.2(3)
F2A C2A C3A 114.5(4)
F2A C2A C1A 120.8(4)
C3A C2A C1A 124.6(4)
F3A C3A C2A 121.1(4)
F3A C3A C4A 119.1(4)
C2A C3A C4A 119.7(4)
F4A C4A C5A 121.2(4)
F4A C4A C3A 119.8(4)
C5A C4A C3A 119.0(4)
F5A C5A C4A 120.4(4)
F5A C5A C6A 120.6(4)
C4A C5A C6A 119.0(4)
F6A C6A C5A 115.7(4)
F6A C6A C1A 118.8(4)
C5A C6A C1A 125.3(4)
C8A C7A C12A 113.2(4)
C8A C7A B1 127.1(4)
C12A C7A B1 118.9(4)
F8A C8A C7A 120.6(4)
F8A C8A C9A 115.3(4)
C7A C8A C9A 124.1(4)
F9A C9A C10A 120.6(4)
F9A C9A C8A 119.9(4)
C10A C9A C8A 119.5(4)
F10A C10A C9A 120.8(4)
F10A C10A C11A 119.3(4)
C9A C10A C11A 119.9(4)
F11A C11A C10A 120.5(4)
F11A C11A C12A 120.7(4)
C10A C11A C12A 118.8(4)
F12A C12A C11A 116.8(4)
F12A C12A C7A 118.8(4)
C11A C12A C7A 124.5(4)
C14A C13A C18A 113.2(4)
C14A C13A B1 116.8(4)
C18A C13A B1 129.5(4)
F14A C14A C15A 116.0(4)
F14A C14A C13A 119.0(4)
C15A C14A C13A 124.9(4)
F15A C15A C14A 120.5(4)
F15A C15A C16A 120.6(4)
C14A C15A C16A 118.9(4)
F16A C16A C17A 120.6(4)
F16A C16A C15A 120.5(4)
C17A C16A C15A 118.9(4)
F17A C17A C16A 119.6(4)
F17A C17A C18A 120.7(4)
C16A C17A C18A 119.6(4)
F18A C18A C17A 115.3(3)
F18A C18A C13A 120.6(4)
C17A C18A C13A 124.1(4)
C6B C1B C2B 113.6(4)
C6B C1B B2 129.3(4)
C2B C1B B2 117.1(3)
F2B C2B C3B 117.0(4)
F2B C2B C1B 118.8(3)
C3B C2B C1B 124.1(4)
F3B C3B C2B 121.1(4)
F3B C3B C4B 120.0(4)
C2B C3B C4B 118.9(4)
F4B C4B C5B 120.4(3)
F4B C4B C3B 119.7(4)
C5B C4B C3B 119.9(4)
F5B C5B C4B 119.9(4)
F5B C5B C6B 120.8(4)
C4B C5B C6B 119.3(4)
F6B C6B C5B 115.6(3)
F6B C6B C1B 120.5(4)
C5B C6B C1B 124.0(4)
C8B C7B C12B 113.2(4)
C8B C7B B2 127.9(4)
C12B C7B B2 118.8(3)
F8B C8B C9B 115.8(3)
F8B C8B C7B 120.4(4)
C9B C8B C7B 123.8(4)
F9B C9B C8B 120.1(4)
F9B C9B C10B 120.2(4)
C8B C9B C10B 119.7(4)
F10B C10B C11B 120.3(4)
F10B C10B C9B 120.3(4)
C11B C10B C9B 119.3(4)
F11B C11B C10B 120.5(4)
F11B C11B C12B 120.4(4)
C10B C11B C12B 119.1(4)
F12B C12B C11B 116.7(3)
F12B C12B C7B 118.4(3)
C11B C12B C7B 124.9(4)
C14B C13B C18B 113.5(4)
C14B C13B B2 127.0(4)
C18B C13B B2 118.9(4)
F14B C14B C13B 122.4(4)
F14B C14B C15B 113.9(3)
C13B C14B C15B 123.7(4)
F15B C15B C16B 120.4(4)
F15B C15B C14B 119.7(4)
C16B C15B C14B 119.9(4)
F16B C16B C15B 120.3(4)
F16B C16B C17B 120.5(4)
C15B C16B C17B 119.2(4)
F17B C17B C16B 120.0(4)
F17B C17B C18B 121.1(4)
C16B C17B C18B 118.9(4)
F18B C18B C17B 115.5(4)
F18B C18B C13B 119.7(4)
C17B C18B C13B 124.8(4)
C6S C1S C2S 116.1(5)
C6S C1S H1S 121.9
C2S C1S H1S 121.9
F2S C2S C3S 118.9(5)
F2S C2S C1S 117.8(5)
C3S C2S C1S 123.3(5)
C2S C3S C4S 118.3(5)
C2S C3S H3S 120.8
C4S C3S H3S 120.8
C3S C4S C5S 120.4(5)
C3S C4S H4S 119.8
C5S C4S H4S 119.8
C6S C5S C4S 118.4(5)
C6S C5S H5S 120.8
C4S C5S H5S 120.8
C1S C6S C5S 123.4(5)
C1S C6S F6S 117.4(4)
C5S C6S F6S 119.3(5)
C8S C7S C12S 116.0(4)
C8S C7S H7S 122.0
C12S C7S H7S 122.0
C7S C8S F8S 117.4(5)
C7S C8S C9S 123.5(5)
F8S C8S C9S 119.1(5)
C8S C9S C10S 117.4(5)
C8S C9S H9S 121.3
C10S C9S H9S 121.3
C11S C10S C9S 121.2(5)
C11S C10S H10S 119.4
C9S C10S H10S 119.4
C12S C11S C10S 118.3(5)
C12S C11S H11S 120.9
C10S C11S H11S 120.9
F12S C12S C11S 118.6(4)
F12S C12S C7S 117.7(4)
C11S C12S C7S 123.7(5)
C24 N1 C20 118.6(4)
C24 N1 B2 124.5(3)
C20 N1 B2 116.5(3)
C7 N2 C6 126.5(3)
C7 N2 C21 117.6(3)
C6 N2 C21 115.9(3)
C1 N3 C12 125.6(3)
C1 N3 C16 118.1(3)
C12 N3 C16 116.4(3)
C19 N4 C15 118.4(4)
C19 N4 B1 125.7(3)
C15 N4 B1 115.5(3)

loop_
_geom_bond_atom_site_label_1
_geom_bond_atom_site_label_2
_geom_bond_distance
B1 C13A 1.631(6)
B1 C7A 1.632(6)
B1 N4 1.632(6)
B1 C1A 1.655(6)
B2 N1 1.639(6)
B2 C1B 1.641(6)
B2 C7B 1.646(6)
B2 C13B 1.658(6)
C1 O1 1.211(5)
C1 N3 1.415(5)
C1 C2 1.479(6)
C2 C3 1.375(5)
C2 C13 1.418(5)
C3 C4 1.404(6)
C3 H3 0.95
C4 C5 1.370(5)
C4 H4 0.95
C5 C14 1.408(5)
C5 C6 1.481(6)
C6 O2 1.209(4)
C6 N2 1.423(5)
C7 O3 1.213(5)
C7 N2 1.405(5)
C7 C8 1.488(5)
C8 C9 1.360(5)
C8 C14 1.425(5)
C9 C10 1.399(6)
C9 H9 0.95
C10 C11 1.387(5)
C10 H10 0.95
C11 C13 1.405(5)
C11 C12 1.483(6)
C12 O4 1.203(5)
C12 N3 1.425(5)
C13 C14 1.420(5)
C15 N4 1.357(5)
C15 C16 1.380(5)
C15 H15 0.95
C16 C17 1.390(5)
C16 N3 1.438(5)
C17 C18 1.365(5)
C17 H17 0.95
C18 C19 1.382(5)
C18 H18 0.95
C19 N4 1.339(5)
C19 H19 0.95
C20 N1 1.351(5)
C20 C21 1.373(5)
C20 H20 0.95
C21 C22 1.376(5)
C21 N2 1.440(5)
C22 C23 1.387(5)
C22 H22 0.95
C23 C24 1.375(5)
C23 H23 0.95
C24 N1 1.339(5)
C24 H24 0.95
C1A C2A 1.388(5)
C1A C6A 1.392(6)
C2A F2A 1.351(5)
C2A C3A 1.377(6)
C3A F3A 1.352(5)
C3A C4A 1.379(6)
C4A F4A 1.346(5)
C4A C5A 1.365(6)
C5A F5A 1.349(5)
C5A C6A 1.380(6)
C6A F6A 1.364(4)
C7A C8A 1.378(6)
C7A C12A 1.396(6)
C8A F8A 1.358(5)
C8A C9A 1.391(6)
C9A F9A 1.343(5)
C9A C10A 1.359(6)
C10A F10A 1.349(5)
C10A C11A 1.369(6)
C11A F11A 1.350(5)
C11A C12A 1.382(6)
C12A F12A 1.351(5)
C13A C14A 1.383(6)
C13A C18A 1.385(5)
C14A F14A 1.358(4)
C14A C15A 1.374(6)
C15A F15A 1.350(5)
C15A C16A 1.375(6)
C16A F16A 1.339(5)
C16A C17A 1.375(6)
C17A F17A 1.348(4)
C17A C18A 1.376(6)
C18A F18A 1.367(4)
C1B C6B 1.384(5)
C1B C2B 1.400(5)
C2B F2B 1.356(4)
C2B C3B 1.375(5)
C3B F3B 1.345(4)
C3B C4B 1.375(5)
C4B F4B 1.350(4)
C4B C5B 1.368(6)
C5B F5B 1.347(4)
C5B C6B 1.380(5)
C6B F6B 1.362(4)
C7B C8B 1.389(5)
C7B C12B 1.398(5)
C8B F8B 1.356(4)
C8B C9B 1.378(6)
C9B F9B 1.346(4)
C9B C10B 1.382(6)
C10B F10B 1.343(5)
C10B C11B 1.365(6)
C11B F11B 1.345(4)
C11B C12B 1.373(6)
C12B F12B 1.360(4)
C13B C14B 1.380(5)
C13B C18B 1.388(5)
C14B F14B 1.354(4)
C14B C15B 1.395(6)
C15B F15B 1.345(4)
C15B C16B 1.365(6)
C16B F16B 1.345(5)
C16B C17B 1.375(6)
C17B F17B 1.340(5)
C17B C18B 1.383(6)
C18B F18B 1.351(4)
C1S C6S 1.362(6)
C1S C2S 1.372(6)
C1S H1S 0.95
C2S F2S 1.360(6)
C2S C3S 1.362(7)
C3S C4S 1.374(7)
C3S H3S 0.95
C4S C5S 1.375(7)
C4S H4S 0.95
C5S C6S 1.362(7)
C5S H5S 0.95
C6S F6S 1.363(5)
C7S C8S 1.366(6)
C7S C12S 1.377(6)
C7S H7S 0.95
C8S F8S 1.367(5)
C8S C9S 1.369(7)
C9S C10S 1.395(7)
C9S H9S 0.95
C10S C11S 1.360(7)
C10S H10S 0.95
C11S C12S 1.356(6)
C11S H11S 0.95
C12S F12S 1.354(5)
